data_7048086
loop_
_publ_author_name
'Abad Gal\'an, Laura'
'Sobolev, Alexandre N.'
'Zysman-Colman, Eli'
'Ogden, Mark I.'
'Massi, Massimiliano'

_publ_section_title
;
 Lanthanoid complexes supported by retro-Claisen condensation products of
 \b-triketonates.
;
_journal_issue 48
_journal_name_full 'Dalton transactions (Cambridge, England : 2003)'
_journal_page_first 17469
_journal_page_last 17478
_journal_paper_doi 10.1039/c8dt03585g
_journal_volume 47
_journal_year 2018
_chemical_formula_moiety 'C116 H122 O16 Tb2, 4(C2 H6 O)'
_chemical_formula_sum 'C124 H146 O20 Tb2'
_chemical_formula_weight 2274.24
_space_group_crystal_system monoclinic
_space_group_IT_number 14
_space_group_name_Hall '-P 2yn'
_space_group_name_H-M_alt 'P 1 21/n 1'
_symmetry_space_group_name_Hall '-P 2yn'
_symmetry_space_group_name_H-M 'P 1 21/n 1'
_atom_sites_solution_hydrogens mixed
_audit_creation_method SHELXL-2014/7
_audit_update_record
;
2018-05-31 deposited with the CCDC.
2018-11-13 downloaded from the CCDC.
;
_cell_angle_alpha 90
_cell_angle_beta 110.933(1)
_cell_angle_gamma 90
_cell_formula_units_Z 2
_cell_length_a 15.0467(1)
_cell_length_b 20.8306(1)
_cell_length_c 19.1237(2)
_cell_measurement_reflns_used 23582
_cell_measurement_temperature 100(2)
_cell_measurement_theta_max 67.078
_cell_measurement_theta_min 3.218
_cell_volume 5598.37(8)
_computing_cell_refinement 'CrysAlisPro 1.171.38.46 (Rigaku OD, 2015)'
_computing_data_collection 'CrysAlisPro 1.171.38.46 (Rigaku OD, 2015)'
_computing_data_reduction 'CrysAlisPro 1.171.38.46 (Rigaku OD, 2015)'
_computing_publication_material 'SHELXL-2014/7 (Sheldrick, 2015)'
_computing_structure_refinement 'SHELXL-2014/7 (Sheldrick, 2015)'
_computing_structure_solution 'SHELXS (Sheldrick, 2015)'
_diffrn_ambient_temperature 100(2)
_diffrn_detector_area_resol_mean 10.4738
_diffrn_measured_fraction_theta_full 0.995
_diffrn_measured_fraction_theta_max 0.995
_diffrn_measurement_device_type 'Oxford Diffraction Gemini-R Ultra, Ruby CCD'
_diffrn_measurement_method '\w scans'
_diffrn_radiation_monochromator mirror
_diffrn_radiation_source 'Enhance Ultra (Cu) X-ray Source'
_diffrn_radiation_type CuK\a
_diffrn_radiation_wavelength 1.54178
_diffrn_reflns_av_R_equivalents 0.0311
_diffrn_reflns_av_unetI/netI 0.0207
_diffrn_reflns_Laue_measured_fraction_full 0.995
_diffrn_reflns_Laue_measured_fraction_max 0.995
_diffrn_reflns_limit_h_max 16
_diffrn_reflns_limit_h_min -17
_diffrn_reflns_limit_k_max 24
_diffrn_reflns_limit_k_min -24
_diffrn_reflns_limit_l_max 22
_diffrn_reflns_limit_l_min -22
_diffrn_reflns_number 55865
_diffrn_reflns_point_group_measured_fraction_full 0.995
_diffrn_reflns_point_group_measured_fraction_max 0.995
_diffrn_reflns_theta_full 67.280
_diffrn_reflns_theta_max 67.280
_diffrn_reflns_theta_min 3.233
_exptl_absorpt_coefficient_mu 6.671
_exptl_absorpt_correction_T_max 1.0
_exptl_absorpt_correction_T_min 0.77585
_exptl_absorpt_correction_type multi-scan
_exptl_absorpt_process_details
;
CrysAlisPro 1.171.38.46 (Rigaku Oxford Diffraction, 2015)
Empirical absorption correction using spherical harmonics,
 implemented in SCALE3 ABSPACK scaling algorithm.
;
_exptl_crystal_colour colorless
_exptl_crystal_density_diffrn 1.349
_exptl_crystal_description prism
_exptl_crystal_F_000 2360
_exptl_crystal_size_max 0.170
_exptl_crystal_size_mid 0.140
_exptl_crystal_size_min 0.100
_refine_diff_density_max 0.463
_refine_diff_density_min -0.376
_refine_diff_density_rms 0.052
_refine_ls_extinction_method none
_refine_ls_goodness_of_fit_ref 1.002
_refine_ls_hydrogen_treatment mixed
_refine_ls_matrix_type full
_refine_ls_number_parameters 715
_refine_ls_number_reflns 9972
_refine_ls_number_restraints 8
_refine_ls_restrained_S_all 1.002
_refine_ls_R_factor_all 0.0274
_refine_ls_R_factor_gt 0.0241
_refine_ls_shift/su_max 0.005
_refine_ls_shift/su_mean 0.000
_refine_ls_structure_factor_coef Fsqd
_refine_ls_weighting_details 'w=1/[\s^2^(Fo^2^)+(0.0385P)^2^+2.1500P] where P=(Fo^2^+2Fc^2^)/3'
_refine_ls_weighting_scheme calc
_refine_ls_wR_factor_gt 0.0607
_refine_ls_wR_factor_ref 0.0628
_reflns_Friedel_coverage 0.000
_reflns_number_gt 9188
_reflns_number_total 9972
_reflns_threshold_expression 'I > 2\s(I)'
_cod_data_source_file c8dt03585g2.cif
_cod_data_source_block mxm257la
_cod_depositor_comments 'Adding full bibliography for 7048079--7048089.cif.'
_cod_original_cell_volume 5598.36(8)
_cod_database_code 7048086
_shelx_shelxl_version_number 2014/7
_shelx_space_group_comment
;
The symmetry employed for this shelxl refinement is uniquely defined
by the following loop, which should always be used as a source of
symmetry information in preference to the above space-group names.
They are only intended as comments.
;
_shelx_estimated_absorpt_t_min 0.397
_shelx_estimated_absorpt_t_max 0.555

loop_
_space_group_symop_operation_xyz
'x, y, z'
'-x+1/2, y+1/2, -z+1/2'
'-x, -y, -z'
'x-1/2, -y-1/2, z-1/2'

loop_
_atom_site_label
_atom_site_type_symbol
_atom_site_fract_x
_atom_site_fract_y
_atom_site_fract_z
_atom_site_U_iso_or_equiv
_atom_site_adp_type
_atom_site_occupancy
_atom_site_site_symmetry_order
_atom_site_calc_flag
_atom_site_refinement_flags_posn
_atom_site_refinement_flags_adp
_atom_site_refinement_flags_occupancy
_atom_site_disorder_assembly
_atom_site_disorder_group
Tb1 Tb 0.56774(2) 0.52376(2) 0.10794(2) 0.01710(5) Uani 1 1 d . . . . .
O11 O 0.52010(9) 0.53528(7) 0.20928(7) 0.0219(3) Uani 1 1 d . . . . .
O12 O 0.69157(9) 0.56590(7) 0.20555(7) 0.0219(3) Uani 1 1 d . . . . .
C11 C 0.65541(13) 0.56230(9) 0.31603(11) 0.0220(4) Uani 1 1 d . . . . .
C110 C 0.56134(14) 0.53927(9) 0.27995(11) 0.0212(4) Uani 1 1 d . . . . .
C111 C 0.50456(14) 0.51742(9) 0.32558(11) 0.0220(4) Uani 1 1 d . . . . .
C112 C 0.53941(15) 0.47047(10) 0.38049(11) 0.0242(4) Uani 1 1 d . . . . .
H112 H 0.6017 0.4539 0.3912 0.029 Uiso 1 1 calc R U . . .
C113 C 0.48398(15) 0.44745(10) 0.42002(11) 0.0271(4) Uani 1 1 d . . . . .
C114 C 0.39445(16) 0.47412(10) 0.40531(12) 0.0289(5) Uani 1 1 d . . . . .
H114 H 0.3568 0.4595 0.4328 0.035 Uiso 1 1 calc R U . . .
C115 C 0.35833(15) 0.52170(10) 0.35129(12) 0.0275(4) Uani 1 1 d . . . . .
C116 C 0.41355(14) 0.54240(10) 0.31036(11) 0.0243(4) Uani 1 1 d . . . . .
H116 H 0.3890 0.5736 0.2720 0.029 Uiso 1 1 calc R U . . .
C117 C 0.51934(17) 0.39387(11) 0.47614(13) 0.0351(5) Uani 1 1 d . . . . .
H11A H 0.4941 0.3995 0.5164 0.053 Uiso 1 1 calc R U . . .
H11B H 0.5890 0.3947 0.4972 0.053 Uiso 1 1 calc R U . . .
H11C H 0.4979 0.3526 0.4513 0.053 Uiso 1 1 calc R U . . .
C118 C 0.26162(16) 0.55045(12) 0.33706(14) 0.0372(5) Uani 1 1 d . . . . .
H11D H 0.2492 0.5840 0.2988 0.056 Uiso 0.5 1 calc R U P A 1
H11E H 0.2597 0.5691 0.3835 0.056 Uiso 0.5 1 calc R U P A 1
H11F H 0.2130 0.5169 0.3195 0.056 Uiso 0.5 1 calc R U P A 1
H11G H 0.2430 0.5429 0.3805 0.056 Uiso 0.5 1 calc R U P B 2
H11H H 0.2150 0.5305 0.2927 0.056 Uiso 0.5 1 calc R U P B 2
H11I H 0.2639 0.5967 0.3287 0.056 Uiso 0.5 1 calc R U P B 2
C120 C 0.71318(13) 0.57891(9) 0.27429(10) 0.0207(4) Uani 1 1 d . . . . .
C121 C 0.80299(13) 0.61693(9) 0.30758(10) 0.0213(4) Uani 1 1 d . . . . .
H21 H 0.8548(19) 0.4221(12) 0.2081(14) 0.033(6) Uiso 1 1 d . . . . .
C122 C 0.87657(13) 0.60520(9) 0.28144(10) 0.0224(4) Uani 1 1 d . . . . .
H122 H 0.8708 0.5711 0.2471 0.027 Uiso 1 1 calc R U . . .
C123 C 0.95856(14) 0.64270(10) 0.30497(11) 0.0247(4) Uani 1 1 d . . . . .
C124 C 0.96379(14) 0.69348(10) 0.35371(11) 0.0267(4) Uani 1 1 d . . . . .
H124 H 1.0189 0.7199 0.3693 0.032 Uiso 1 1 calc R U . . .
C125 C 0.89104(15) 0.70673(10) 0.38033(11) 0.0264(4) Uani 1 1 d . . . . .
C126 C 0.81036(14) 0.66761(10) 0.35708(11) 0.0245(4) Uani 1 1 d . . . . .
H126 H 0.7601 0.6756 0.3751 0.029 Uiso 1 1 calc R U . . .
C127 C 1.03959(15) 0.62778(11) 0.27871(13) 0.0334(5) Uani 1 1 d . . . . .
H12A H 1.0751 0.6672 0.2787 0.050 Uiso 1 1 calc R U . . .
H12B H 1.0143 0.6101 0.2279 0.050 Uiso 1 1 calc R U . . .
H12C H 1.0821 0.5963 0.3125 0.050 Uiso 1 1 calc R U . . .
C128 C 0.89833(17) 0.76286(12) 0.43220(13) 0.0366(5) Uani 1 1 d . . . . .
H12D H 0.9524 0.7563 0.4790 0.055 Uiso 1 1 calc R U . . .
H12E H 0.8396 0.7661 0.4431 0.055 Uiso 1 1 calc R U . . .
H12F H 0.9078 0.8025 0.4082 0.055 Uiso 1 1 calc R U . . .
O13 O 0.64503(11) 0.60895(8) 0.42707(8) 0.0332(3) Uani 1 1 d . . . . .
C130 C 0.68905(15) 0.57336(10) 0.39904(11) 0.0272(4) Uani 1 1 d . . . . .
C131 C 0.77534(15) 0.53874(11) 0.44930(12) 0.0297(5) Uani 1 1 d . . . . .
C132 C 0.80448(16) 0.48097(11) 0.42764(12) 0.0299(5) Uani 1 1 d . . . . .
H132 H 0.7728 0.4652 0.3784 0.036 Uiso 1 1 calc R U . . .
C133 C 0.87975(16) 0.44608(12) 0.47754(13) 0.0346(5) Uani 1 1 d . . . . .
C134 C 0.92702(17) 0.47206(12) 0.54810(14) 0.0390(6) Uani 1 1 d . . . . .
H134 H 0.9797 0.4494 0.5820 0.047 Uiso 1 1 calc R U . . .
C135 C 0.90011(18) 0.52988(13) 0.57090(13) 0.0396(6) Uani 1 1 d . . . . .
C136 C 0.82285(17) 0.56294(12) 0.52118(12) 0.0352(5) Uani 1 1 d . . . . .
H136 H 0.8024 0.6020 0.5362 0.042 Uiso 1 1 calc R U . . .
C137 C 0.90829(18) 0.38200(13) 0.45648(14) 0.0425(6) Uani 1 1 d . . . . .
H13A H 0.9770 0.3817 0.4670 0.064 Uiso 1 1 calc R U . . .
H13B H 0.8742 0.3742 0.4030 0.064 Uiso 1 1 calc R U . . .
H13C H 0.8923 0.3482 0.4857 0.064 Uiso 1 1 calc R U . . .
C138 C 0.9530(2) 0.55562(16) 0.64875(14) 0.0548(8) Uani 1 1 d . . . . .
H13D H 0.9194 0.5932 0.6578 0.082 Uiso 0.5 1 calc R U P C 1
H13E H 1.0176 0.5680 0.6531 0.082 Uiso 0.5 1 calc R U P C 1
H13F H 0.9563 0.5223 0.6858 0.082 Uiso 0.5 1 calc R U P C 1
H13G H 1.0177 0.5381 0.6676 0.082 Uiso 0.5 1 calc R U P D 2
H13H H 0.9196 0.5429 0.6821 0.082 Uiso 0.5 1 calc R U P D 2
H13I H 0.9560 0.6026 0.6469 0.082 Uiso 0.5 1 calc R U P D 2
O21 O 0.69694(9) 0.49581(7) 0.07365(7) 0.0211(3) Uani 1 1 d . . . . .
O22 O 0.62946(9) 0.42969(7) 0.17110(7) 0.0239(3) Uani 1 1 d . . . . .
C21 C 0.78988(14) 0.43501(10) 0.17860(11) 0.0242(4) Uani 1 1 d . . . . .
C210 C 0.77875(14) 0.47558(9) 0.11880(11) 0.0212(4) Uani 1 1 d . . . . .
C211 C 0.86494(14) 0.49838(10) 0.10440(10) 0.0222(4) Uani 1 1 d . . . . .
C212 C 0.95078(15) 0.46427(10) 0.13056(11) 0.0256(4) Uani 1 1 d . . . . .
H212 H 0.9537 0.4246 0.1558 0.031 Uiso 1 1 calc R U . . .
C213 C 1.03188(15) 0.48756(11) 0.12024(12) 0.0288(4) Uani 1 1 d . . . . .
C214 C 1.02552(15) 0.54530(11) 0.08242(12) 0.0306(5) Uani 1 1 d . . . . .
H214 H 1.0803 0.5615 0.0747 0.037 Uiso 1 1 calc R U . . .
C215 C 0.94107(15) 0.58017(10) 0.05550(12) 0.0285(4) Uani 1 1 d . . . . .
C216 C 0.86108(14) 0.55574(10) 0.06658(11) 0.0251(4) Uani 1 1 d . . . . .
H216 H 0.8028 0.5787 0.0479 0.030 Uiso 1 1 calc R U . . .
C217 C 1.12465(16) 0.45099(13) 0.14921(14) 0.0391(5) Uani 1 1 d . . . . .
H21A H 1.1480 0.4437 0.1081 0.059 Uiso 1 1 calc R U . . .
H21B H 1.1144 0.4096 0.1695 0.059 Uiso 1 1 calc R U . . .
H21C H 1.1717 0.4759 0.1887 0.059 Uiso 1 1 calc R U . . .
C218 C 0.93895(18) 0.64307(11) 0.01608(14) 0.0385(5) Uani 1 1 d . . . . .
H21D H 0.8728 0.6568 -0.0088 0.058 Uiso 1 1 calc R U . . .
H21E H 0.9691 0.6377 -0.0213 0.058 Uiso 1 1 calc R U . . .
H21F H 0.9736 0.6756 0.0527 0.058 Uiso 1 1 calc R U . . .
C220 C 0.71400(14) 0.40787(9) 0.19597(11) 0.0232(4) Uani 1 1 d . . . . .
C221 C 0.73255(14) 0.34988(10) 0.24467(11) 0.0240(4) Uani 1 1 d . . . . .
C222 C 0.66342(14) 0.32893(10) 0.27221(11) 0.0252(4) Uani 1 1 d . . . . .
H222 H 0.6071 0.3535 0.2628 0.030 Uiso 1 1 calc R U . . .
C223 C 0.67612(15) 0.27236(10) 0.31347(11) 0.0275(4) Uani 1 1 d . . . . .
C224 C 0.75909(15) 0.23709(10) 0.32709(11) 0.0264(4) Uani 1 1 d . . . . .
H224 H 0.7674 0.1982 0.3546 0.032 Uiso 1 1 calc R U . . .
C225 C 0.83043(15) 0.25723(10) 0.30141(11) 0.0261(4) Uani 1 1 d . . . . .
C226 C 0.81580(14) 0.31363(10) 0.26008(11) 0.0254(4) Uani 1 1 d . . . . .
H226 H 0.8634 0.3280 0.2418 0.031 Uiso 1 1 calc R U . . .
C227 C 0.60000(17) 0.24995(11) 0.34202(13) 0.0343(5) Uani 1 1 d . . . . .
H22A H 0.5978 0.2787 0.3819 0.051 Uiso 1 1 calc R U . . .
H22B H 0.6146 0.2063 0.3618 0.051 Uiso 1 1 calc R U . . .
H22C H 0.5382 0.2503 0.3009 0.051 Uiso 1 1 calc R U . . .
C228 C 0.92058(16) 0.21942(11) 0.31660(13) 0.0338(5) Uani 1 1 d . . . . .
H22D H 0.9302 0.1909 0.3594 0.051 Uiso 0.5 1 calc R U P . .
H22E H 0.9746 0.2490 0.3279 0.051 Uiso 0.5 1 calc R U P . .
H22F H 0.9156 0.1938 0.2724 0.051 Uiso 0.5 1 calc R U P . .
H22G H 0.9528 0.2340 0.2831 0.051 Uiso 0.5 1 calc R U P E 2
H22H H 0.9052 0.1737 0.3079 0.051 Uiso 0.5 1 calc R U P E 2
H22I H 0.9625 0.2259 0.3687 0.051 Uiso 0.5 1 calc R U P E 2
O31 O 0.46649(9) 0.44708(6) 0.03170(7) 0.0204(3) Uani 1 1 d . . . . .
O32 O 0.39901(10) 0.37714(6) -0.05728(7) 0.0234(3) Uani 1 1 d . . . . .
C310 C 0.41902(13) 0.39521(9) 0.00908(10) 0.0196(4) Uani 1 1 d . . . . .
C311 C 0.38263(13) 0.35776(9) 0.05979(11) 0.0207(4) Uani 1 1 d . . . . .
C312 C 0.39325(14) 0.38016(10) 0.13099(11) 0.0246(4) Uani 1 1 d . . . . .
H312 H 0.4271 0.4188 0.1490 0.030 Uiso 1 1 calc R U . . .
C313 C 0.35443(14) 0.34611(10) 0.17568(11) 0.0269(4) Uani 1 1 d . . . . .
C314 C 0.30632(14) 0.28884(10) 0.14838(12) 0.0266(4) Uani 1 1 d . . . . .
H314 H 0.2803 0.2652 0.1790 0.032 Uiso 1 1 calc R U . . .
C315 C 0.29549(14) 0.26553(10) 0.07781(12) 0.0257(4) Uani 1 1 d . . . . .
C316 C 0.33422(14) 0.30043(9) 0.03358(11) 0.0235(4) Uani 1 1 d . . . . .
H316 H 0.3277 0.2851 -0.0148 0.028 Uiso 1 1 calc R U . . .
C317 C 0.36451(19) 0.37054(12) 0.25239(13) 0.0393(5) Uani 1 1 d . . . . .
H31A H 0.3057 0.3620 0.2618 0.059 Uiso 1 1 calc R U . . .
H31B H 0.3767 0.4169 0.2550 0.059 Uiso 1 1 calc R U . . .
H31C H 0.4177 0.3486 0.2903 0.059 Uiso 1 1 calc R U . . .
C318 C 0.24372(18) 0.20304(11) 0.05022(13) 0.0374(5) Uani 1 1 d . . . . .
H31D H 0.1878 0.2006 0.0650 0.056 Uiso 1 1 calc R U . . .
H31E H 0.2864 0.1670 0.0722 0.056 Uiso 1 1 calc R U . . .
H31F H 0.2234 0.2011 -0.0045 0.056 Uiso 1 1 calc R U . . .
O1 O 0.40954(10) 0.56895(7) 0.05758(8) 0.0282(3) Uani 1 1 d D . . . .
H1 H 0.3680(18) 0.5499(15) 0.0224(13) 0.061(10) Uiso 1 1 d D . . . .
C2 C 0.35765(15) 0.61090(11) 0.08782(13) 0.0321(5) Uani 1 1 d . . . . .
H2A H 0.3306 0.6467 0.0525 0.038 Uiso 1 1 calc R U . . .
H2B H 0.4009 0.6293 0.1356 0.038 Uiso 1 1 calc R U . . .
C3 C 0.27854(19) 0.57460(18) 0.10126(17) 0.0600(9) Uani 1 1 d . . . . .
H3A H 0.2466 0.6029 0.1258 0.090 Uiso 1 1 calc R U . . .
H3B H 0.3051 0.5375 0.1334 0.090 Uiso 1 1 calc R U . . .
H3C H 0.2326 0.5599 0.0533 0.090 Uiso 1 1 calc R U . . .
O4 O 0.3190(10) 0.6948(7) 0.2443(10) 0.066(3) Uani 0.62(2) 1 d . . P F 1
H4 H 0.3729 0.6972 0.2783 0.099 Uiso 0.62(2) 1 calc R U P F 1
C5 C 0.3051(8) 0.7486(6) 0.1955(5) 0.065(3) Uani 0.62(2) 1 d . . P F 1
H5A H 0.3503 0.7468 0.1685 0.078 Uiso 0.62(2) 1 calc R U P F 1
H5B H 0.3165 0.7890 0.2248 0.078 Uiso 0.62(2) 1 calc R U P F 1
C6 C 0.2031(9) 0.7467(6) 0.1400(5) 0.097(4) Uani 0.62(2) 1 d . U P F 1
H6A H 0.1902 0.7855 0.1089 0.145 Uiso 0.62(2) 1 calc R U P F 1
H6B H 0.1591 0.7447 0.1673 0.145 Uiso 0.62(2) 1 calc R U P F 1
H6C H 0.1944 0.7088 0.1080 0.145 Uiso 0.62(2) 1 calc R U P F 1
O4' O 0.341(2) 0.7084(12) 0.2377(18) 0.081(6) Uani 0.38(2) 1 d . . P F 2
H4' H 0.3922 0.7000 0.2728 0.122 Uiso 0.38(2) 1 calc R U P F 2
C5' C 0.3409(12) 0.7730(8) 0.2171(10) 0.064(4) Uani 0.38(2) 1 d . . P F 2
H5'A H 0.4038 0.7853 0.2158 0.076 Uiso 0.38(2) 1 calc R U P F 2
H5'B H 0.3258 0.8012 0.2530 0.076 Uiso 0.38(2) 1 calc R U P F 2
C6' C 0.2643(18) 0.7785(9) 0.1392(7) 0.092(7) Uani 0.38(2) 1 d . . P F 2
H6'A H 0.2854 0.7560 0.1028 0.138 Uiso 0.38(2) 1 calc R U P F 2
H6'B H 0.2531 0.8238 0.1252 0.138 Uiso 0.38(2) 1 calc R U P F 2
H6'C H 0.2051 0.7590 0.1395 0.138 Uiso 0.38(2) 1 calc R U P F 2
O7 O 0.50905(17) 0.70052(10) 0.34812(12) 0.0620(6) Uani 1 1 d D . . . .
H7 H 0.548(2) 0.6713(13) 0.3691(19) 0.072(11) Uiso 1 1 d D . . . .
C8 C 0.5232(2) 0.75029(14) 0.40112(18) 0.0547(7) Uani 1 1 d . . . . .
H8A H 0.5097 0.7336 0.4448 0.066 Uiso 1 1 calc R U . . .
H8B H 0.4772 0.7852 0.3785 0.066 Uiso 1 1 calc R U . . .
C9 C 0.6214(2) 0.77728(16) 0.42753(19) 0.0613(8) Uani 1 1 d . . . . .
H9A H 0.6251 0.8139 0.4606 0.092 Uiso 1 1 calc R U . . .
H9B H 0.6369 0.7914 0.3843 0.092 Uiso 1 1 calc R U . . .
H9C H 0.6668 0.7442 0.4550 0.092 Uiso 1 1 calc R U . . .

loop_
_atom_site_aniso_label
_atom_site_aniso_U_11
_atom_site_aniso_U_22
_atom_site_aniso_U_33
_atom_site_aniso_U_23
_atom_site_aniso_U_13
_atom_site_aniso_U_12
Tb1 0.01326(6) 0.02134(7) 0.01582(7) -0.00030(4) 0.00410(4) -0.00128(4)
O11 0.0157(6) 0.0327(7) 0.0173(7) -0.0022(5) 0.0057(5) -0.0017(5)
O12 0.0173(6) 0.0296(7) 0.0181(6) -0.0044(5) 0.0052(5) -0.0040(5)
C11 0.0185(9) 0.0252(10) 0.0209(9) -0.0001(7) 0.0052(7) -0.0010(7)
C110 0.0203(9) 0.0226(9) 0.0209(10) -0.0006(7) 0.0077(8) 0.0030(7)
C111 0.0207(10) 0.0257(10) 0.0194(9) -0.0046(7) 0.0071(8) -0.0020(7)
C112 0.0200(10) 0.0303(11) 0.0229(10) -0.0026(8) 0.0085(8) 0.0007(8)
C113 0.0308(11) 0.0303(11) 0.0227(10) -0.0027(8) 0.0126(9) -0.0006(9)
C114 0.0306(11) 0.0336(11) 0.0291(11) -0.0056(8) 0.0187(9) -0.0048(9)
C115 0.0227(10) 0.0336(11) 0.0297(11) -0.0075(8) 0.0137(9) -0.0005(8)
C116 0.0222(10) 0.0283(10) 0.0224(10) -0.0032(8) 0.0080(8) 0.0003(8)
C117 0.0427(13) 0.0360(12) 0.0319(12) 0.0042(9) 0.0199(10) 0.0027(10)
C118 0.0270(11) 0.0448(14) 0.0446(13) -0.0066(11) 0.0185(10) 0.0030(10)
C120 0.0179(9) 0.0233(10) 0.0186(9) -0.0001(7) 0.0038(7) 0.0016(7)
C121 0.0176(9) 0.0265(10) 0.0169(9) 0.0026(7) 0.0025(7) -0.0008(7)
C122 0.0193(9) 0.0256(10) 0.0190(9) -0.0001(7) 0.0029(7) 0.0010(8)
C123 0.0176(9) 0.0285(10) 0.0253(10) 0.0037(8) 0.0045(8) 0.0009(8)
C124 0.0188(9) 0.0300(11) 0.0269(10) -0.0008(8) 0.0029(8) -0.0048(8)
C125 0.0236(10) 0.0277(11) 0.0249(10) -0.0022(8) 0.0049(8) -0.0027(8)
C126 0.0213(10) 0.0316(11) 0.0201(9) -0.0023(8) 0.0068(8) -0.0025(8)
C127 0.0217(10) 0.0380(12) 0.0413(12) -0.0029(10) 0.0122(9) -0.0005(9)
C128 0.0313(12) 0.0396(13) 0.0385(13) -0.0154(10) 0.0120(10) -0.0099(10)
O13 0.0338(8) 0.0389(9) 0.0292(8) -0.0056(6) 0.0143(6) -0.0021(7)
C130 0.0251(10) 0.0313(11) 0.0266(10) -0.0024(8) 0.0110(8) -0.0063(8)
C131 0.0264(11) 0.0398(12) 0.0240(10) 0.0015(9) 0.0100(9) -0.0069(9)
C132 0.0241(11) 0.0416(13) 0.0229(10) 0.0009(8) 0.0071(9) -0.0033(9)
C133 0.0260(11) 0.0462(14) 0.0323(12) 0.0091(10) 0.0111(9) -0.0007(10)
C134 0.0281(12) 0.0525(15) 0.0317(12) 0.0115(10) 0.0050(10) -0.0048(10)
C135 0.0351(13) 0.0533(15) 0.0254(12) 0.0049(10) 0.0049(10) -0.0148(11)
C136 0.0371(12) 0.0430(13) 0.0240(11) 0.0004(9) 0.0090(9) -0.0109(10)
C137 0.0325(12) 0.0526(15) 0.0394(13) 0.0079(11) 0.0090(10) 0.0074(11)
C138 0.0530(17) 0.072(2) 0.0271(13) 0.0028(12) -0.0009(12) -0.0186(15)
O21 0.0158(6) 0.0275(7) 0.0191(6) 0.0011(5) 0.0053(5) 0.0020(5)
O22 0.0184(7) 0.0265(7) 0.0248(7) 0.0038(5) 0.0051(5) 0.0015(5)
C21 0.0184(10) 0.0264(10) 0.0252(10) 0.0041(8) 0.0047(8) 0.0025(8)
C210 0.0192(10) 0.0219(10) 0.0216(9) -0.0024(7) 0.0061(8) 0.0015(7)
C211 0.0192(9) 0.0277(10) 0.0193(9) -0.0025(8) 0.0066(8) 0.0000(8)
C212 0.0224(10) 0.0306(11) 0.0239(10) 0.0010(8) 0.0084(8) 0.0018(8)
C213 0.0208(10) 0.0397(12) 0.0257(10) -0.0048(9) 0.0080(8) 0.0008(9)
C214 0.0228(10) 0.0395(12) 0.0328(11) -0.0055(9) 0.0140(9) -0.0062(9)
C215 0.0280(11) 0.0312(11) 0.0297(11) -0.0023(8) 0.0144(9) -0.0023(8)
C216 0.0221(10) 0.0294(11) 0.0245(10) 0.0001(8) 0.0090(8) 0.0019(8)
C217 0.0221(11) 0.0512(15) 0.0436(13) 0.0013(11) 0.0114(10) 0.0049(10)
C218 0.0399(13) 0.0350(12) 0.0503(14) 0.0043(10) 0.0278(11) -0.0026(10)
C220 0.0223(10) 0.0240(10) 0.0209(9) -0.0008(7) 0.0047(8) 0.0002(8)
C221 0.0242(10) 0.0246(10) 0.0204(9) 0.0016(7) 0.0047(8) -0.0010(8)
C222 0.0238(10) 0.0262(10) 0.0240(10) 0.0011(8) 0.0068(8) 0.0000(8)
C223 0.0296(11) 0.0298(11) 0.0228(10) -0.0008(8) 0.0089(8) -0.0052(8)
C224 0.0332(11) 0.0229(10) 0.0220(10) 0.0022(8) 0.0083(8) -0.0022(8)
C225 0.0283(11) 0.0249(10) 0.0238(10) 0.0003(8) 0.0077(8) 0.0007(8)
C226 0.0238(10) 0.0279(10) 0.0244(10) 0.0023(8) 0.0085(8) -0.0009(8)
C227 0.0367(12) 0.0359(12) 0.0351(12) 0.0062(9) 0.0188(10) -0.0024(9)
C228 0.0347(12) 0.0290(11) 0.0395(12) 0.0086(9) 0.0155(10) 0.0052(9)
O31 0.0178(6) 0.0215(7) 0.0203(6) 0.0001(5) 0.0048(5) -0.0038(5)
O32 0.0263(7) 0.0217(7) 0.0214(7) -0.0013(5) 0.0074(6) -0.0037(5)
C310 0.0139(8) 0.0204(9) 0.0226(9) 0.0000(7) 0.0042(7) 0.0006(7)
C311 0.0147(9) 0.0221(9) 0.0237(9) 0.0021(7) 0.0048(7) 0.0013(7)
C312 0.0191(9) 0.0269(10) 0.0263(10) -0.0016(8) 0.0061(8) -0.0042(8)
C313 0.0240(10) 0.0322(11) 0.0257(10) 0.0013(8) 0.0103(8) -0.0031(8)
C314 0.0199(10) 0.0294(11) 0.0308(11) 0.0073(8) 0.0094(8) -0.0008(8)
C315 0.0198(10) 0.0231(10) 0.0310(11) 0.0055(8) 0.0050(8) -0.0002(8)
C316 0.0207(9) 0.0239(10) 0.0226(10) 0.0024(7) 0.0038(8) 0.0002(8)
C317 0.0461(14) 0.0443(14) 0.0337(12) -0.0062(10) 0.0219(11) -0.0162(11)
C318 0.0410(13) 0.0312(12) 0.0373(12) 0.0020(9) 0.0108(10) -0.0131(10)
O1 0.0185(7) 0.0388(8) 0.0256(7) -0.0051(6) 0.0060(6) 0.0048(6)
C2 0.0263(11) 0.0338(11) 0.0355(12) -0.0049(9) 0.0102(9) 0.0083(9)
C3 0.0304(13) 0.104(3) 0.0509(16) -0.0338(16) 0.0215(12) -0.0190(15)
O4 0.065(5) 0.053(7) 0.065(4) -0.007(5) 0.005(3) 0.016(4)
C5 0.068(5) 0.073(6) 0.053(4) 0.002(4) 0.022(4) 0.039(4)
C6 0.095(7) 0.105(7) 0.062(4) -0.027(4) -0.006(4) 0.053(6)
O4' 0.108(15) 0.042(7) 0.071(7) -0.006(5) 0.006(9) 0.003(7)
C5' 0.068(8) 0.064(8) 0.067(8) 0.006(6) 0.034(7) 0.012(6)
C6' 0.131(17) 0.090(10) 0.060(7) 0.000(6) 0.041(8) 0.052(11)
O7 0.0716(15) 0.0515(12) 0.0547(12) -0.0084(10) 0.0126(11) 0.0205(11)
C8 0.0633(19) 0.0463(16) 0.0588(18) -0.0069(13) 0.0273(15) 0.0107(13)
C9 0.070(2) 0.0589(18) 0.066(2) -0.0045(15) 0.0373(17) 0.0020(15)

loop_
_atom_type_symbol
_atom_type_description
_atom_type_scat_dispersion_real
_atom_type_scat_dispersion_imag
_atom_type_scat_source
C C 0.0181 0.0091 'International Tables Vol C Tables 4.2.6.8 and 6.1.1.4'
H H 0.0000 0.0000 'International Tables Vol C Tables 4.2.6.8 and 6.1.1.4'
O O 0.0492 0.0322 'International Tables Vol C Tables 4.2.6.8 and 6.1.1.4'
Tb Tb -9.1472 9.1891 'International Tables Vol C Tables 4.2.6.8 and 6.1.1.4'

loop_
_geom_angle_atom_site_label_1
_geom_angle_atom_site_label_2
_geom_angle_atom_site_label_3
_geom_angle
_geom_angle_site_symmetry_1
_geom_angle_site_symmetry_3
O12 Tb1 O11 71.44(5) . .
O12 Tb1 O22 80.86(5) . .
O11 Tb1 O22 80.61(5) . .
O12 Tb1 O31 159.12(5) . .
O11 Tb1 O31 105.52(5) . .
O22 Tb1 O31 78.26(5) . .
O12 Tb1 O21 78.93(5) . .
O11 Tb1 O21 143.25(4) . .
O22 Tb1 O21 73.54(5) . .
O31 Tb1 O21 94.43(5) . .
O12 Tb1 O32 76.93(5) . 3_665
O11 Tb1 O32 114.87(5) . 3_665
O22 Tb1 O32 146.45(5) . 3_665
O31 Tb1 O32 121.35(4) . 3_665
O21 Tb1 O32 77.73(5) . 3_665
O12 Tb1 O1 125.06(5) . .
O11 Tb1 O1 74.74(5) . .
O22 Tb1 O1 133.78(5) . .
O31 Tb1 O1 71.73(5) . .
O21 Tb1 O1 141.71(5) . .
O32 Tb1 O1 79.77(5) 3_665 .
O12 Tb1 O31 123.49(4) . 3_665
O11 Tb1 O31 146.13(4) . 3_665
O22 Tb1 O31 128.90(4) . 3_665
O31 Tb1 O31 70.86(5) . 3_665
O21 Tb1 O31 69.51(4) . 3_665
O32 Tb1 O31 51.74(4) 3_665 3_665
O1 Tb1 O31 72.23(4) . 3_665
O12 Tb1 C310 98.48(5) . 3_665
O11 Tb1 C310 136.38(5) . 3_665
O22 Tb1 C310 141.17(5) . 3_665
O31 Tb1 C310 97.34(5) . 3_665
O21 Tb1 C310 68.33(5) . 3_665
O32 Tb1 C310 25.64(5) 3_665 3_665
O1 Tb1 C310 78.04(5) . 3_665
O31 Tb1 C310 26.56(5) 3_665 3_665
C110 O11 Tb1 135.99(12) . .
C120 O12 Tb1 139.57(12) . .
C120 C11 C110 120.99(17) . .
C120 C11 C130 121.01(17) . .
C110 C11 C130 117.84(17) . .
O11 C110 C11 124.20(18) . .
O11 C110 C111 115.90(17) . .
C11 C110 C111 119.90(17) . .
C112 C111 C116 119.76(19) . .
C112 C111 C110 120.96(18) . .
C116 C111 C110 119.21(18) . .
C111 C112 C113 120.84(19) . .
C111 C112 H112 119.6 . .
C113 C112 H112 119.6 . .
C114 C113 C112 118.47(19) . .
C114 C113 C117 120.67(19) . .
C112 C113 C117 120.85(19) . .
C113 C114 C115 121.82(19) . .
C113 C114 H114 119.1 . .
C115 C114 H114 119.1 . .
C114 C115 C116 118.81(19) . .
C114 C115 C118 120.8(2) . .
C116 C115 C118 120.4(2) . .
C111 C116 C115 120.24(19) . .
C111 C116 H116 119.9 . .
C115 C116 H116 119.9 . .
C113 C117 H11A 109.5 . .
C113 C117 H11B 109.5 . .
H11A C117 H11B 109.5 . .
C113 C117 H11C 109.5 . .
H11A C117 H11C 109.5 . .
H11B C117 H11C 109.5 . .
C115 C118 H11D 109.5 . .
C115 C118 H11E 109.5 . .
H11D C118 H11E 109.5 . .
C115 C118 H11F 109.5 . .
H11D C118 H11F 109.5 . .
H11E C118 H11F 109.5 . .
C115 C118 H11G 109.5 . .
C115 C118 H11H 109.5 . .
H11G C118 H11H 109.5 . .
C115 C118 H11I 109.5 . .
H11G C118 H11I 109.5 . .
H11H C118 H11I 109.5 . .
O12 C120 C11 123.44(17) . .
O12 C120 C121 114.37(16) . .
C11 C120 C121 122.10(16) . .
C122 C121 C126 119.78(18) . .
C122 C121 C120 117.89(17) . .
C126 C121 C120 121.95(17) . .
C121 C122 C123 120.87(18) . .
C121 C122 H122 119.6 . .
C123 C122 H122 119.6 . .
C122 C123 C124 118.29(19) . .
C122 C123 C127 120.36(19) . .
C124 C123 C127 121.35(19) . .
C125 C124 C123 122.15(19) . .
C125 C124 H124 118.9 . .
C123 C124 H124 118.9 . .
C124 C125 C126 118.46(19) . .
C124 C125 C128 120.78(19) . .
C126 C125 C128 120.75(19) . .
C121 C126 C125 120.44(19) . .
C121 C126 H126 119.8 . .
C125 C126 H126 119.8 . .
C123 C127 H12A 109.5 . .
C123 C127 H12B 109.5 . .
H12A C127 H12B 109.5 . .
C123 C127 H12C 109.5 . .
H12A C127 H12C 109.5 . .
H12B C127 H12C 109.5 . .
C125 C128 H12D 109.5 . .
C125 C128 H12E 109.5 . .
H12D C128 H12E 109.5 . .
C125 C128 H12F 109.5 . .
H12D C128 H12F 109.5 . .
H12E C128 H12F 109.5 . .
O13 C130 C131 119.12(19) . .
O13 C130 C11 121.32(19) . .
C131 C130 C11 119.51(18) . .
C132 C131 C136 119.9(2) . .
C132 C131 C130 121.22(19) . .
C136 C131 C130 118.7(2) . .
C131 C132 C133 120.7(2) . .
C131 C132 H132 119.6 . .
C133 C132 H132 119.6 . .
C134 C133 C132 118.0(2) . .
C134 C133 C137 120.7(2) . .
C132 C133 C137 121.3(2) . .
C135 C134 C133 122.4(2) . .
C135 C134 H134 118.8 . .
C133 C134 H134 118.8 . .
C134 C135 C136 118.7(2) . .
C134 C135 C138 120.4(2) . .
C136 C135 C138 120.9(3) . .
C135 C136 C131 120.1(2) . .
C135 C136 H136 119.9 . .
C131 C136 H136 119.9 . .
C133 C137 H13A 109.5 . .
C133 C137 H13B 109.5 . .
H13A C137 H13B 109.5 . .
C133 C137 H13C 109.5 . .
H13A C137 H13C 109.5 . .
H13B C137 H13C 109.5 . .
C135 C138 H13D 109.5 . .
C135 C138 H13E 109.5 . .
H13D C138 H13E 109.5 . .
C135 C138 H13F 109.5 . .
H13D C138 H13F 109.5 . .
H13E C138 H13F 109.5 . .
C135 C138 H13G 109.5 . .
C135 C138 H13H 109.5 . .
H13G C138 H13H 109.5 . .
C135 C138 H13I 109.5 . .
H13G C138 H13I 109.5 . .
H13H C138 H13I 109.5 . .
C210 O21 Tb1 125.57(12) . .
C220 O22 Tb1 131.20(13) . .
C210 C21 C220 124.63(18) . .
C210 C21 H21 116.6(15) . .
C220 C21 H21 118.6(15) . .
O21 C210 C21 123.73(18) . .
O21 C210 C211 116.98(17) . .
C21 C210 C211 119.29(17) . .
C216 C211 C212 119.00(18) . .
C216 C211 C210 119.47(17) . .
C212 C211 C210 121.49(18) . .
C213 C212 C211 121.1(2) . .
C213 C212 H212 119.5 . .
C211 C212 H212 119.5 . .
C214 C213 C212 118.36(19) . .
C214 C213 C217 120.7(2) . .
C212 C213 C217 121.0(2) . .
C213 C214 C215 121.88(19) . .
C213 C214 H214 119.1 . .
C215 C214 H214 119.1 . .
C216 C215 C214 118.5(2) . .
C216 C215 C218 122.0(2) . .
C214 C215 C218 119.47(19) . .
C211 C216 C215 121.15(19) . .
C211 C216 H216 119.4 . .
C215 C216 H216 119.4 . .
C213 C217 H21A 109.5 . .
C213 C217 H21B 109.5 . .
H21A C217 H21B 109.5 . .
C213 C217 H21C 109.5 . .
H21A C217 H21C 109.5 . .
H21B C217 H21C 109.5 . .
C215 C218 H21D 109.5 . .
C215 C218 H21E 109.5 . .
H21D C218 H21E 109.5 . .
C215 C218 H21F 109.5 . .
H21D C218 H21F 109.5 . .
H21E C218 H21F 109.5 . .
O22 C220 C21 123.50(18) . .
O22 C220 C221 117.55(17) . .
C21 C220 C221 118.94(17) . .
C222 C221 C226 118.93(18) . .
C222 C221 C220 119.47(18) . .
C226 C221 C220 121.50(18) . .
C223 C222 C221 120.62(19) . .
C223 C222 H222 119.7 . .
C221 C222 H222 119.7 . .
C224 C223 C222 119.04(19) . .
C224 C223 C227 121.04(19) . .
C222 C223 C227 119.9(2) . .
C223 C224 C225 121.82(19) . .
C223 C224 H224 119.1 . .
C225 C224 H224 119.1 . .
C226 C225 C224 117.99(19) . .
C226 C225 C228 120.09(19) . .
C224 C225 C228 121.92(19) . .
C225 C226 C221 121.58(19) . .
C225 C226 H226 119.2 . .
C221 C226 H226 119.2 . .
C223 C227 H22A 109.5 . .
C223 C227 H22B 109.5 . .
H22A C227 H22B 109.5 . .
C223 C227 H22C 109.5 . .
H22A C227 H22C 109.5 . .
H22B C227 H22C 109.5 . .
C225 C228 H22D 109.5 . .
C225 C228 H22E 109.5 . .
H22D C228 H22E 109.5 . .
C225 C228 H22F 109.5 . .
H22D C228 H22F 109.5 . .
H22E C228 H22F 109.5 . .
C225 C228 H22G 109.5 . .
H22D C228 H22G 140.8 . .
H22E C228 H22G 52.0 . .
H22F C228 H22G 60.5 . .
C225 C228 H22H 109.5 . .
H22D C228 H22H 60.5 . .
H22E C228 H22H 140.8 . .
H22F C228 H22H 52.0 . .
H22G C228 H22H 109.5 . .
C225 C228 H22I 109.5 . .
H22D C228 H22I 52.0 . .
H22E C228 H22I 60.5 . .
H22F C228 H22I 140.8 . .
H22G C228 H22I 109.5 . .
H22H C228 H22I 109.5 . .
C310 O31 Tb1 162.04(12) . .
C310 O31 Tb1 88.19(10) . 3_665
Tb1 O31 Tb1 109.14(5) . 3_665
C310 O32 Tb1 98.09(11) . 3_665
O32 C310 O31 119.88(17) . .
O32 C310 C311 119.33(16) . .
O31 C310 C311 120.70(17) . .
O32 C310 Tb1 56.27(9) . 3_665
O31 C310 Tb1 65.25(10) . 3_665
C311 C310 Tb1 163.52(12) . 3_665
C312 C311 C316 120.03(18) . .
C312 C311 C310 121.28(17) . .
C316 C311 C310 118.65(17) . .
C313 C312 C311 120.22(19) . .
C313 C312 H312 119.9 . .
C311 C312 H312 119.9 . .
C312 C313 C314 118.81(19) . .
C312 C313 C317 120.50(19) . .
C314 C313 C317 120.69(19) . .
C315 C314 C313 121.84(19) . .
C315 C314 H314 119.1 . .
C313 C314 H314 119.1 . .
C314 C315 C316 118.62(19) . .
C314 C315 C318 120.50(19) . .
C316 C315 C318 120.9(2) . .
C315 C316 C311 120.47(19) . .
C315 C316 H316 119.8 . .
C311 C316 H316 119.8 . .
C313 C317 H31A 109.5 . .
C313 C317 H31B 109.5 . .
H31A C317 H31B 109.5 . .
C313 C317 H31C 109.5 . .
H31A C317 H31C 109.5 . .
H31B C317 H31C 109.5 . .
C315 C318 H31D 109.5 . .
C315 C318 H31E 109.5 . .
H31D C318 H31E 109.5 . .
C315 C318 H31F 109.5 . .
H31D C318 H31F 109.5 . .
H31E C318 H31F 109.5 . .
C2 O1 Tb1 132.96(12) . .
C2 O1 H1 105(2) . .
Tb1 O1 H1 119(2) . .
O1 C2 C3 110.0(2) . .
O1 C2 H2A 109.7 . .
C3 C2 H2A 109.7 . .
O1 C2 H2B 109.7 . .
C3 C2 H2B 109.7 . .
H2A C2 H2B 108.2 . .
C2 C3 H3A 109.5 . .
C2 C3 H3B 109.5 . .
H3A C3 H3B 109.5 . .
C2 C3 H3C 109.5 . .
H3A C3 H3C 109.5 . .
H3B C3 H3C 109.5 . .
C5 O4 H4 109.5 . .
O4 C5 C6 108.1(9) . .
O4 C5 H5A 110.1 . .
C6 C5 H5A 110.1 . .
O4 C5 H5B 110.1 . .
C6 C5 H5B 110.1 . .
H5A C5 H5B 108.4 . .
C5 C6 H6A 109.5 . .
C5 C6 H6B 109.5 . .
H6A C6 H6B 109.5 . .
C5 C6 H6C 109.5 . .
H6A C6 H6C 109.5 . .
H6B C6 H6C 109.5 . .
C5' O4' H4' 109.5 . .
O4' C5' C6' 105.7(17) . .
O4' C5' H5'A 110.6 . .
C6' C5' H5'A 110.6 . .
O4' C5' H5'B 110.6 . .
C6' C5' H5'B 110.6 . .
H5'A C5' H5'B 108.7 . .
C5' C6' H6'A 109.5 . .
C5' C6' H6'B 109.5 . .
H6'A C6' H6'B 109.5 . .
C5' C6' H6'C 109.5 . .
H6'A C6' H6'C 109.5 . .
H6'B C6' H6'C 109.5 . .
C8 O7 H7 107(3) . .
O7 C8 C9 113.4(3) . .
O7 C8 H8A 108.9 . .
C9 C8 H8A 108.9 . .
O7 C8 H8B 108.9 . .
C9 C8 H8B 108.9 . .
H8A C8 H8B 107.7 . .
C8 C9 H9A 109.5 . .
C8 C9 H9B 109.5 . .
H9A C9 H9B 109.5 . .
C8 C9 H9C 109.5 . .
H9A C9 H9C 109.5 . .
H9B C9 H9C 109.5 . .

loop_
_geom_bond_atom_site_label_1
_geom_bond_atom_site_label_2
_geom_bond_distance
_geom_bond_site_symmetry_2
Tb1 O12 2.2895(12) .
Tb1 O11 2.3066(13) .
Tb1 O22 2.3151(13) .
Tb1 O31 2.3262(13) .
Tb1 O21 2.3365(13) .
Tb1 O32 2.4076(13) 3_665
Tb1 O1 2.4169(14) .
Tb1 O31 2.6044(13) 3_665
Tb1 C310 2.8663(19) 3_665
O11 C110 1.272(2) .
O12 C120 1.265(2) .
C11 C120 1.417(3) .
C11 C110 1.418(3) .
C11 C130 1.502(3) .
C110 C111 1.494(3) .
C111 C112 1.393(3) .
C111 C116 1.395(3) .
C112 C113 1.396(3) .
C112 H112 0.9500 .
C113 C114 1.390(3) .
C113 C117 1.507(3) .
C114 C115 1.394(3) .
C114 H114 0.9500 .
C115 C116 1.398(3) .
C115 C118 1.506(3) .
C116 H116 0.9500 .
C117 H11A 0.9800 .
C117 H11B 0.9800 .
C117 H11C 0.9800 .
C118 H11D 0.9800 .
C118 H11E 0.9800 .
C118 H11F 0.9800 .
C118 H11G 0.9800 .
C118 H11H 0.9800 .
C118 H11I 0.9800 .
C120 C121 1.498(3) .
C121 C122 1.389(3) .
C121 C126 1.396(3) .
C122 C123 1.392(3) .
C122 H122 0.9500 .
C123 C124 1.393(3) .
C123 C127 1.508(3) .
C124 C125 1.390(3) .
C124 H124 0.9500 .
C125 C126 1.396(3) .
C125 C128 1.512(3) .
C126 H126 0.9500 .
C127 H12A 0.9800 .
C127 H12B 0.9800 .
C127 H12C 0.9800 .
C128 H12D 0.9800 .
C128 H12E 0.9800 .
C128 H12F 0.9800 .
O13 C130 1.237(3) .
C130 C131 1.496(3) .
C131 C132 1.393(3) .
C131 C136 1.397(3) .
C132 C133 1.396(3) .
C132 H132 0.9500 .
C133 C134 1.391(4) .
C133 C137 1.501(4) .
C134 C135 1.390(4) .
C134 H134 0.9500 .
C135 C136 1.393(4) .
C135 C138 1.514(3) .
C136 H136 0.9500 .
C137 H13A 0.9800 .
C137 H13B 0.9800 .
C137 H13C 0.9800 .
C138 H13D 0.9800 .
C138 H13E 0.9800 .
C138 H13F 0.9800 .
C138 H13G 0.9800 .
C138 H13H 0.9800 .
C138 H13I 0.9800 .
O21 C210 1.296(2) .
O22 C220 1.272(2) .
C21 C210 1.383(3) .
C21 C220 1.416(3) .
C21 H21 0.97(3) .
C210 C211 1.496(3) .
C211 C216 1.387(3) .
C211 C212 1.401(3) .
C212 C213 1.391(3) .
C212 H212 0.9500 .
C213 C214 1.389(3) .
C213 C217 1.511(3) .
C214 C215 1.393(3) .
C214 H214 0.9500 .
C215 C216 1.391(3) .
C215 C218 1.506(3) .
C216 H216 0.9500 .
C217 H21A 0.9800 .
C217 H21B 0.9800 .
C217 H21C 0.9800 .
C218 H21D 0.9800 .
C218 H21E 0.9800 .
C218 H21F 0.9800 .
C220 C221 1.489(3) .
C221 C222 1.393(3) .
C221 C226 1.401(3) .
C222 C223 1.393(3) .
C222 H222 0.9500 .
C223 C224 1.391(3) .
C223 C227 1.508(3) .
C224 C225 1.395(3) .
C224 H224 0.9500 .
C225 C226 1.389(3) .
C225 C228 1.504(3) .
C226 H226 0.9500 .
C227 H22A 0.9800 .
C227 H22B 0.9800 .
C227 H22C 0.9800 .
C228 H22D 0.9800 .
C228 H22E 0.9800 .
C228 H22F 0.9800 .
C228 H22G 0.9800 .
C228 H22H 0.9800 .
C228 H22I 0.9800 .
O31 C310 1.282(2) .
O31 Tb1 2.6044(13) 3_665
O32 C310 1.253(2) .
O32 Tb1 2.4077(13) 3_665
C310 C311 1.493(3) .
C310 Tb1 2.8662(19) 3_665
C311 C312 1.394(3) .
C311 C316 1.395(3) .
C312 C313 1.390(3) .
C312 H312 0.9500 .
C313 C314 1.396(3) .
C313 C317 1.508(3) .
C314 C315 1.388(3) .
C314 H314 0.9500 .
C315 C316 1.392(3) .
C315 C318 1.512(3) .
C316 H316 0.9500 .
C317 H31A 0.9800 .
C317 H31B 0.9800 .
C317 H31C 0.9800 .
C318 H31D 0.9800 .
C318 H31E 0.9800 .
C318 H31F 0.9800 .
O1 C2 1.425(2) .
O1 H1 0.836(10) .
C2 C3 1.508(4) .
C2 H2A 0.9900 .
C2 H2B 0.9900 .
C3 H3A 0.9800 .
C3 H3B 0.9800 .
C3 H3C 0.9800 .
O4 C5 1.426(17) .
O4 H4 0.8400 .
C5 C6 1.524(10) .
C5 H5A 0.9900 .
C5 H5B 0.9900 .
C6 H6A 0.9800 .
C6 H6B 0.9800 .
C6 H6C 0.9800 .
O4' C5' 1.40(3) .
O4' H4' 0.8400 .
C5' C6' 1.528(18) .
C5' H5'A 0.9900 .
C5' H5'B 0.9900 .
C6' H6'A 0.9800 .
C6' H6'B 0.9800 .
C6' H6'C 0.9800 .
O7 C8 1.412(3) .
O7 H7 0.839(10) .
C8 C9 1.490(5) .
C8 H8A 0.9900 .
C8 H8B 0.9900 .
C9 H9A 0.9800 .
C9 H9B 0.9800 .
C9 H9C 0.9800 .

loop_
_geom_hbond_atom_site_label_D
_geom_hbond_atom_site_label_H
_geom_hbond_atom_site_label_A
_geom_hbond_distance_DH
_geom_hbond_distance_HA
_geom_hbond_distance_DA
_geom_hbond_angle_DHA
_geom_hbond_site_symmetry_A
O1 H1 O21 0.836(10) 1.989(14) 2.7949(19) 162(3) 3_665
O4 H4 O7 0.84 2.01 2.842(16) 172.1 .
O4' H4' O7 0.84 1.83 2.66(3) 167.4 .
O7 H7 O13 0.839(10) 1.974(11) 2.810(3) 174(4) .

loop_
_geom_torsion_atom_site_label_1
_geom_torsion_atom_site_label_2
_geom_torsion_atom_site_label_3
_geom_torsion_atom_site_label_4
_geom_torsion
_geom_torsion_site_symmetry_1
_geom_torsion_site_symmetry_4
Tb1 O11 C110 C11 26.1(3) . .
Tb1 O11 C110 C111 -153.48(13) . .
C120 C11 C110 O11 -4.2(3) . .
C130 C11 C110 O11 171.09(18) . .
C120 C11 C110 C111 175.37(17) . .
C130 C11 C110 C111 -9.3(3) . .
O11 C110 C111 C112 124.7(2) . .
C11 C110 C111 C112 -54.9(3) . .
O11 C110 C111 C116 -52.3(2) . .
C11 C110 C111 C116 128.1(2) . .
C116 C111 C112 C113 0.8(3) . .
C110 C111 C112 C113 -176.23(18) . .
C111 C112 C113 C114 -2.3(3) . .
C111 C112 C113 C117 176.30(19) . .
C112 C113 C114 C115 1.6(3) . .
C117 C113 C114 C115 -177.1(2) . .
C113 C114 C115 C116 0.8(3) . .
C113 C114 C115 C118 -179.2(2) . .
C112 C111 C116 C115 1.6(3) . .
C110 C111 C116 C115 178.69(18) . .
C114 C115 C116 C111 -2.4(3) . .
C118 C115 C116 C111 177.59(19) . .
Tb1 O12 C120 C11 6.0(3) . .
Tb1 O12 C120 C121 -170.70(13) . .
C110 C11 C120 O12 -10.7(3) . .
C130 C11 C120 O12 174.10(18) . .
C110 C11 C120 C121 165.75(18) . .
C130 C11 C120 C121 -9.4(3) . .
O12 C120 C121 C122 -34.6(2) . .
C11 C120 C121 C122 148.59(19) . .
O12 C120 C121 C126 138.26(19) . .
C11 C120 C121 C126 -38.5(3) . .
C126 C121 C122 C123 1.1(3) . .
C120 C121 C122 C123 174.18(17) . .
C121 C122 C123 C124 -1.9(3) . .
C121 C122 C123 C127 177.45(19) . .
C122 C123 C124 C125 1.3(3) . .
C127 C123 C124 C125 -178.0(2) . .
C123 C124 C125 C126 -0.1(3) . .
C123 C124 C125 C128 -179.0(2) . .
C122 C121 C126 C125 0.2(3) . .
C120 C121 C126 C125 -172.58(18) . .
C124 C125 C126 C121 -0.7(3) . .
C128 C125 C126 C121 178.26(19) . .
C120 C11 C130 O13 119.6(2) . .
C110 C11 C130 O13 -55.8(3) . .
C120 C11 C130 C131 -62.9(3) . .
C110 C11 C130 C131 121.8(2) . .
O13 C130 C131 C132 153.5(2) . .
C11 C130 C131 C132 -24.2(3) . .
O13 C130 C131 C136 -21.9(3) . .
C11 C130 C131 C136 160.48(19) . .
C136 C131 C132 C133 1.3(3) . .
C130 C131 C132 C133 -174.0(2) . .
C131 C132 C133 C134 -2.7(3) . .
C131 C132 C133 C137 176.5(2) . .
C132 C133 C134 C135 2.0(3) . .
C137 C133 C134 C135 -177.1(2) . .
C133 C134 C135 C136 0.1(4) . .
C133 C134 C135 C138 179.1(2) . .
C134 C135 C136 C131 -1.5(3) . .
C138 C135 C136 C131 179.5(2) . .
C132 C131 C136 C135 0.9(3) . .
C130 C131 C136 C135 176.3(2) . .
Tb1 O21 C210 C21 37.6(3) . .
Tb1 O21 C210 C211 -142.03(14) . .
C220 C21 C210 O21 3.4(3) . .
C220 C21 C210 C211 -176.96(18) . .
O21 C210 C211 C216 24.9(3) . .
C21 C210 C211 C216 -154.76(19) . .
O21 C210 C211 C212 -157.36(18) . .
C21 C210 C211 C212 23.0(3) . .
C216 C211 C212 C213 1.1(3) . .
C210 C211 C212 C213 -176.66(19) . .
C211 C212 C213 C214 -0.8(3) . .
C211 C212 C213 C217 179.4(2) . .
C212 C213 C214 C215 0.5(3) . .
C217 C213 C214 C215 -179.6(2) . .
C213 C214 C215 C216 -0.5(3) . .
C213 C214 C215 C218 178.9(2) . .
C212 C211 C216 C215 -1.1(3) . .
C210 C211 C216 C215 176.67(18) . .
C214 C215 C216 C211 0.8(3) . .
C218 C215 C216 C211 -178.6(2) . .
Tb1 O22 C220 C21 -10.4(3) . .
Tb1 O22 C220 C221 170.84(12) . .
C210 C21 C220 O22 -18.5(3) . .
C210 C21 C220 C221 160.25(19) . .
O22 C220 C221 C222 -11.7(3) . .
C21 C220 C221 C222 169.53(19) . .
O22 C220 C221 C226 164.67(18) . .
C21 C220 C221 C226 -14.1(3) . .
C226 C221 C222 C223 -0.9(3) . .
C220 C221 C222 C223 175.47(18) . .
C221 C222 C223 C224 0.2(3) . .
C221 C222 C223 C227 -179.21(19) . .
C222 C223 C224 C225 0.9(3) . .
C227 C223 C224 C225 -179.7(2) . .
C223 C224 C225 C226 -1.2(3) . .
C223 C224 C225 C228 179.5(2) . .
C224 C225 C226 C221 0.4(3) . .
C228 C225 C226 C221 179.76(19) . .
C222 C221 C226 C225 0.6(3) . .
C220 C221 C226 C225 -175.72(18) . .
Tb1 O32 C310 O31 -15.39(18) 3_665 .
Tb1 O32 C310 C311 161.33(14) 3_665 .
Tb1 O31 C310 O32 -151.0(3) . .
Tb1 O31 C310 O32 14.06(17) 3_665 .
Tb1 O31 C310 C311 32.3(5) . .
Tb1 O31 C310 C311 -162.61(15) 3_665 .
Tb1 O31 C310 Tb1 -165.0(4) . 3_665
O32 C310 C311 C312 -172.17(18) . .
O31 C310 C311 C312 4.5(3) . .
Tb1 C310 C311 C312 -102.4(5) 3_665 .
O32 C310 C311 C316 5.5(3) . .
O31 C310 C311 C316 -177.77(17) . .
Tb1 C310 C311 C316 75.3(5) 3_665 .
C316 C311 C312 C313 -1.0(3) . .
C310 C311 C312 C313 176.64(18) . .
C311 C312 C313 C314 1.1(3) . .
C311 C312 C313 C317 -179.2(2) . .
C312 C313 C314 C315 -0.7(3) . .
C317 C313 C314 C315 179.6(2) . .
C313 C314 C315 C316 0.2(3) . .
C313 C314 C315 C318 179.5(2) . .
C314 C315 C316 C311 -0.2(3) . .
C318 C315 C316 C311 -179.42(19) . .
C312 C311 C316 C315 0.6(3) . .
C310 C311 C316 C315 -177.14(17) . .
Tb1 O1 C2 C3 -109.4(2) . .
